data_7108978
loop_
_publ_author_name
'Florian Dulong'
'Jacky Pouessel'
'Pierre Thuery'
'Jean-Claude Berthet'
'Michel Ephritikhine'
'Thibault Cantat'

_publ_section_title
;
 Nitrite complexes of uranium and thorium
;
_journal_name_full Chem.Commun.
_journal_page_first 2412
_journal_paper_doi 10.1039/c3cc39163a
_journal_volume 49
_journal_year 2013
_chemical_formula_sum 'C51 H46.5 N6.5 O12.5 P2 Th'
_chemical_formula_weight 1244.43
_space_group_IT_number 2
_symmetry_cell_setting triclinic
_symmetry_space_group_name_Hall '-P 1'
_symmetry_space_group_name_H-M 'P -1'
_atom_sites_solution_hydrogens geom
_atom_sites_solution_primary heavy
_atom_sites_solution_secondary difmap
_audit_creation_method SHELXL-97
_cell_angle_alpha 78.0104(15)
_cell_angle_beta 81.8288(15)
_cell_angle_gamma 75.3495(13)
_cell_formula_units_Z 4
_cell_length_a 11.2048(3)
_cell_length_b 21.6990(6)
_cell_length_c 22.4861(4)
_cell_measurement_reflns_used 297726
_cell_measurement_temperature 150(2)
_cell_measurement_theta_max 30.51
_cell_measurement_theta_min 2.94
_cell_volume 5150.7(2)
_computing_cell_refinement 'HKL2000 (Otwinowski & Minor, 1997)'
_computing_data_collection 'COLLECT (Nonius, 1998)'
_computing_data_reduction 'HKL2000 (Otwinowski & Minor, 1997)'
_computing_molecular_graphics 'SHELXTL (Sheldrick, 2008)'
_computing_publication_material 'SHELXTL (Sheldrick, 2008); PLATON (Spek, 2003)'
_computing_structure_refinement 'SHELXL-97 (Sheldrick, 2008)'
_computing_structure_solution 'SHELXS-97 (Sheldrick, 2008)'
_diffrn_ambient_temperature 150(2)
_diffrn_measured_fraction_theta_full 0.999
_diffrn_measured_fraction_theta_max 0.999
_diffrn_measurement_device_type 'Nonius Kappa-CCD area-detector diffractometer'
_diffrn_measurement_method 'two \f and twelve \w scans with 2\% steps (736 frames)'
_diffrn_radiation_monochromator graphite
_diffrn_radiation_source 'fine-focus sealed tube'
_diffrn_radiation_type MoK\a
_diffrn_radiation_wavelength 0.71073
_diffrn_reflns_av_R_equivalents 0.0412
_diffrn_reflns_av_sigmaI/netI 0.0535
_diffrn_reflns_limit_h_max 16
_diffrn_reflns_limit_h_min -16
_diffrn_reflns_limit_k_max 30
_diffrn_reflns_limit_k_min -30
_diffrn_reflns_limit_l_max 32
_diffrn_reflns_limit_l_min -32
_diffrn_reflns_number 297726
_diffrn_reflns_theta_full 30.51
_diffrn_reflns_theta_max 30.51
_diffrn_reflns_theta_min 2.94
_diffrn_standards_decay_% 0
_diffrn_standards_interval_time 0
_diffrn_standards_number 0
_exptl_absorpt_coefficient_mu 3.026
_exptl_absorpt_correction_T_max 0.635
_exptl_absorpt_correction_T_min 0.502
_exptl_absorpt_correction_type multi-scan
_exptl_absorpt_process_details 'SCALEPACK (Otwinowski & Minor, 1997)'
_exptl_crystal_colour colourless
_exptl_crystal_density_diffrn 1.605
_exptl_crystal_density_method 'not measured'
_exptl_crystal_description irregular
_exptl_crystal_F_000 2472
_exptl_crystal_size_max 0.21
_exptl_crystal_size_mid 0.18
_exptl_crystal_size_min 0.15
_refine_diff_density_max 2.467
_refine_diff_density_min -2.038
_refine_diff_density_rms 0.089
_refine_ls_extinction_method none
_refine_ls_goodness_of_fit_ref 1.051
_refine_ls_hydrogen_treatment constr
_refine_ls_matrix_type full
_refine_ls_number_parameters 1318
_refine_ls_number_reflns 31356
_refine_ls_number_restraints 36
_refine_ls_restrained_S_all 1.066
_refine_ls_R_factor_all 0.0584
_refine_ls_R_factor_gt 0.0350
_refine_ls_shift/su_max 0.000
_refine_ls_shift/su_mean 0.000
_refine_ls_structure_factor_coef Fsqd
_refine_ls_weighting_details 'calc w=1/[\s^2^(Fo^2^)+(0.0400P)^2^+0.3884P] where P=(Fo^2^+2Fc^2^)/3'
_refine_ls_weighting_scheme calc
_refine_ls_wR_factor_gt 0.0841
_refine_ls_wR_factor_ref 0.0899
_reflns_number_gt 22646
_reflns_number_total 31356
_reflns_threshold_expression >2sigma(I)
_cod_data_source_file c3cc39163a.txt
_cod_data_source_block 1~2~.MeCN.Et~2~O
_cod_original_formula_sum 'C51 H46.50 N6.50 O12.50 P2 Th'
_cod_database_code 7108978

loop_
_symmetry_equiv_pos_as_xyz
'x, y, z'
'-x, -y, -z'

loop_
_atom_site_label
_atom_site_type_symbol
_atom_site_fract_x
_atom_site_fract_y
_atom_site_fract_z
_atom_site_U_iso_or_equiv
_atom_site_adp_type
_atom_site_occupancy
_atom_site_symmetry_multiplicity
_atom_site_calc_flag
_atom_site_refinement_flags
Th1 Th 0.438474(10) 0.152800(5) 0.726455(5) 0.03696(4) Uani 1 1 d .
Th2 Th 0.921454(9) 0.658477(5) 0.744424(5) 0.03296(3) Uani 1 1 d .
P1 P 0.62098(7) 0.38774(4) 0.91831(4) 0.03543(16) Uani 1 1 d .
P2 P 0.12853(8) 0.88652(4) 0.93724(4) 0.03559(16) Uani 1 1 d .
P3 P 0.20911(7) 0.89670(4) 0.53987(3) 0.03200(15) Uani 1 1 d .
P4 P 0.72370(7) 0.44307(4) 0.58371(4) 0.03599(17) Uani 1 1 d .
O1 O 0.4276(3) 0.04935(15) 0.69213(14) 0.0737(9) Uani 1 1 d .
O2 O 0.4333(3) 0.12943(17) 0.61967(12) 0.0735(8) Uani 1 1 d .
O3 O 0.2190(3) 0.15418(16) 0.70517(14) 0.0683(8) Uani 1 1 d .
O4 O 0.2242(3) 0.21007(14) 0.77041(13) 0.0638(7) Uani 1 1 d .
O5 O 0.4405(3) 0.17973(16) 0.83270(12) 0.0680(8) Uani 1 1 d .
O6 O 0.4476(3) 0.25725(14) 0.76187(16) 0.0713(8) Uani 1 1 d .
O7 O 0.6594(2) 0.14826(14) 0.74880(13) 0.0592(7) Uani 1 1 d .
O8 O 0.6521(2) 0.09145(13) 0.68533(12) 0.0585(7) Uani 1 1 d .
O9 O 0.5345(3) 0.05182(14) 0.80297(13) 0.0658(7) Uani 1 1 d .
O10 O 0.3421(3) 0.07736(14) 0.81229(12) 0.0637(7) Uani 1 1 d .
O11 O 0.3488(2) 0.25582(14) 0.65225(13) 0.0671(8) Uani 1 1 d .
O12 O 0.5439(2) 0.22794(13) 0.64403(13) 0.0666(8) Uani 1 1 d .
O13 O 1.0733(3) 0.58619(12) 0.67641(12) 0.0615(7) Uani 1 1 d .
O14 O 0.8972(3) 0.56825(13) 0.69318(13) 0.0600(7) Uani 1 1 d .
O15 O 1.0207(3) 0.54512(13) 0.80344(13) 0.0639(7) Uani 1 1 d .
O16 O 0.8270(3) 0.57263(13) 0.82024(12) 0.0586(7) Uani 1 1 d .
O17 O 0.9391(2) 0.66120(14) 0.85640(11) 0.0592(7) Uani 1 1 d .
O18 O 0.9427(2) 0.74889(12) 0.79737(13) 0.0528(6) Uani 1 1 d .
O19 O 0.8304(2) 0.77278(11) 0.68585(11) 0.0483(6) Uani 1 1 d .
O20 O 0.8889(2) 0.70189(12) 0.63089(10) 0.0486(6) Uani 1 1 d .
O21 O 1.0948(2) 0.71267(11) 0.68587(11) 0.0454(5) Uani 1 1 d .
O22 O 1.1494(2) 0.64424(13) 0.76303(12) 0.0525(6) Uani 1 1 d .
O23 O 0.6991(2) 0.66784(13) 0.72317(12) 0.0529(6) Uani 1 1 d .
O24 O 0.7130(2) 0.70939(13) 0.79792(12) 0.0582(7) Uani 1 1 d .
N1 N 0.4272(4) 0.0701(2) 0.63502(19) 0.0899(13) Uani 1 1 d .
N2 N 0.1603(3) 0.18970(16) 0.74426(17) 0.0573(8) Uani 1 1 d .
N3 N 0.4377(3) 0.23934(15) 0.81539(15) 0.0502(7) Uani 1 1 d .
N4 N 0.7204(3) 0.10955(17) 0.71488(17) 0.0648(9) Uani 1 1 d .
N5 N 0.4319(3) 0.04409(19) 0.83187(14) 0.0583(8) Uani 1 1 d .
N6 N 0.4494(3) 0.26851(19) 0.62426(18) 0.0789(12) Uani 1 1 d .
N7 N 1.0065(3) 0.55686(13) 0.66705(13) 0.0445(6) Uani 1 1 d .
N8 N 0.9214(4) 0.5311(2) 0.83148(16) 0.0707(10) Uani 1 1 d .
N9 N 0.9421(3) 0.72105(16) 0.84881(15) 0.0532(8) Uani 1 1 d .
N10 N 0.8473(3) 0.76007(14) 0.63375(13) 0.0436(6) Uani 1 1 d .
N11 N 1.1804(3) 0.68086(13) 0.71594(12) 0.0423(6) Uani 1 1 d .
N12 N 0.6427(3) 0.69657(18) 0.76648(15) 0.0607(8) Uani 1 1 d .
N13 N 0.1408(6) 0.4014(3) 0.9436(3) 0.143(2) Uani 1 1 d .
C1 C 0.7148(3) 0.40769(15) 0.96636(14) 0.0369(6) Uani 1 1 d .
C2 C 0.7498(3) 0.36332(16) 1.01899(15) 0.0470(8) Uani 1 1 d .
H2 H 0.7217 0.3253 1.0294 0.056 Uiso 1 1 calc R
C3 C 0.8266(3) 0.37631(18) 1.05570(16) 0.0517(9) Uani 1 1 d .
H3 H 0.8499 0.3469 1.0908 0.062 Uiso 1 1 calc R
C4 C 0.8687(3) 0.43273(19) 1.04036(17) 0.0533(9) Uani 1 1 d .
H4 H 0.9211 0.4409 1.0648 0.064 Uiso 1 1 calc R
C5 C 0.8329(4) 0.47676(19) 0.98884(17) 0.0543(9) Uani 1 1 d .
H5 H 0.8604 0.5149 0.9791 0.065 Uiso 1 1 calc R
C6 C 0.7565(3) 0.46498(16) 0.95152(15) 0.0442(7) Uani 1 1 d .
H6 H 0.7331 0.4950 0.9167 0.053 Uiso 1 1 calc R
C7 C 0.5469(3) 0.45795(14) 0.86756(14) 0.0380(7) Uani 1 1 d .
C8 C 0.4189(3) 0.48257(18) 0.87463(16) 0.0526(9) Uani 1 1 d .
H8 H 0.3707 0.4637 0.9070 0.063 Uiso 1 1 calc R
C9 C 0.3641(4) 0.5355(2) 0.83295(17) 0.0620(11) Uani 1 1 d .
H9 H 0.2787 0.5515 0.8366 0.074 Uiso 1 1 calc R
C10 C 0.4374(4) 0.56435(17) 0.78594(16) 0.0536(9) Uani 1 1 d .
H10 H 0.4006 0.6002 0.7585 0.064 Uiso 1 1 calc R
C11 C 0.5653(4) 0.54048(16) 0.77910(16) 0.0507(8) Uani 1 1 d .
H11 H 0.6139 0.5605 0.7478 0.061 Uiso 1 1 calc R
C12 C 0.6194(3) 0.48650(16) 0.81958(15) 0.0458(8) Uani 1 1 d .
H12 H 0.7043 0.4693 0.8146 0.055 Uiso 1 1 calc R
C13 C 0.7161(3) 0.33273(14) 0.87141(14) 0.0367(6) Uani 1 1 d .
C14 C 0.8399(3) 0.30482(16) 0.88052(15) 0.0443(7) Uani 1 1 d .
H14 H 0.8757 0.3143 0.9114 0.053 Uiso 1 1 calc R
C15 C 0.9092(3) 0.26274(16) 0.84300(17) 0.0510(9) Uani 1 1 d .
H15 H 0.9922 0.2441 0.8485 0.061 Uiso 1 1 calc R
C16 C 0.8556(3) 0.24853(16) 0.79769(17) 0.0506(9) Uani 1 1 d .
H16 H 0.9030 0.2203 0.7727 0.061 Uiso 1 1 calc R
C17 C 0.7342(3) 0.27505(16) 0.78873(16) 0.0468(8) Uani 1 1 d .
H17 H 0.6987 0.2642 0.7585 0.056 Uiso 1 1 calc R
C18 C 0.6635(3) 0.31845(16) 0.82500(15) 0.0449(8) Uani 1 1 d .
H18 H 0.5814 0.3379 0.8182 0.054 Uiso 1 1 calc R
C19 C 0.5083(3) 0.35012(15) 0.96696(14) 0.0385(7) Uani 1 1 d .
C20 C 0.4859(3) 0.29297(17) 0.95822(15) 0.0460(8) Uani 1 1 d .
H20 H 0.5290 0.2734 0.9259 0.055 Uiso 1 1 calc R
C21 C 0.3995(4) 0.2647(2) 0.99747(17) 0.0556(9) Uani 1 1 d .
H21 H 0.3853 0.2259 0.9919 0.067 Uiso 1 1 calc R
C22 C 0.3342(3) 0.2947(2) 1.04508(17) 0.0572(10) Uani 1 1 d .
H22 H 0.2766 0.2757 1.0716 0.069 Uiso 1 1 calc R
C23 C 0.3538(3) 0.35211(19) 1.05349(16) 0.0517(9) Uani 1 1 d .
H23 H 0.3082 0.3721 1.0850 0.062 Uiso 1 1 calc R
C24 C 0.4411(3) 0.38026(17) 1.01537(15) 0.0449(7) Uani 1 1 d .
H24 H 0.4554 0.4187 1.0215 0.054 Uiso 1 1 calc R
C25 C 0.0581(3) 0.95786(15) 0.88682(15) 0.0442(8) Uani 1 1 d .
C26 C 0.1337(4) 0.9866(2) 0.8405(2) 0.0680(12) Uani 1 1 d .
H26 H 0.2189 0.9698 0.8374 0.082 Uiso 1 1 calc R
C27 C 0.0828(6) 1.0401(2) 0.7991(2) 0.0876(17) Uani 1 1 d .
H27 H 0.1331 1.0600 0.7686 0.105 Uiso 1 1 calc R
C28 C -0.0464(6) 1.06385(19) 0.8039(2) 0.0819(17) Uani 1 1 d .
H28 H -0.0816 1.1006 0.7771 0.098 Uiso 1 1 calc R
C29 C -0.1196(5) 1.0341(2) 0.8468(2) 0.0805(16) Uani 1 1 d .
H29 H -0.2051 1.0491 0.8478 0.097 Uiso 1 1 calc R
C30 C -0.0691(4) 0.9815(2) 0.88929(17) 0.0619(10) Uani 1 1 d .
H30 H -0.1206 0.9620 0.9195 0.074 Uiso 1 1 calc R
C31 C 0.2316(3) 0.90277(16) 0.98318(14) 0.0412(7) Uani 1 1 d .
C32 C 0.2814(4) 0.9570(2) 0.96550(19) 0.0710(13) Uani 1 1 d .
H32 H 0.2597 0.9866 0.9303 0.085 Uiso 1 1 calc R
C33 C 0.3640(5) 0.9659(3) 1.0014(2) 0.0976(19) Uani 1 1 d .
H33 H 0.3968 1.0024 0.9906 0.117 Uiso 1 1 calc R
C34 C 0.3985(4) 0.9215(2) 1.05298(19) 0.0751(13) Uani 1 1 d .
H34 H 0.4579 0.9270 1.0752 0.090 Uiso 1 1 calc R
C35 C 0.3460(4) 0.86983(18) 1.07158(16) 0.0522(9) Uani 1 1 d .
H35 H 0.3673 0.8406 1.1071 0.063 Uiso 1 1 calc R
C36 C 0.2606(4) 0.86100(17) 1.03718(16) 0.0495(8) Uani 1 1 d .
H36 H 0.2224 0.8266 1.0506 0.059 Uiso 1 1 calc R
C37 C 0.2151(3) 0.83051(14) 0.88983(13) 0.0359(6) Uani 1 1 d .
C38 C 0.3362(3) 0.79893(16) 0.89707(15) 0.0451(7) Uani 1 1 d .
H38 H 0.3761 0.8061 0.9277 0.054 Uiso 1 1 calc R
C39 C 0.3994(3) 0.75621(18) 0.85874(16) 0.0546(9) Uani 1 1 d .
H39 H 0.4819 0.7354 0.8631 0.066 Uiso 1 1 calc R
C40 C 0.3392(4) 0.74503(18) 0.81445(17) 0.0540(9) Uani 1 1 d .
H40 H 0.3806 0.7153 0.7898 0.065 Uiso 1 1 calc R
C41 C 0.2182(4) 0.77718(19) 0.80591(17) 0.0552(10) Uani 1 1 d .
H41 H 0.1793 0.7697 0.7751 0.066 Uiso 1 1 calc R
C42 C 0.1548(3) 0.82060(18) 0.84312(16) 0.0476(8) Uani 1 1 d .
H42 H 0.0735 0.8429 0.8373 0.057 Uiso 1 1 calc R
C43 C 0.0121(3) 0.85303(15) 0.98727(14) 0.0400(7) Uani 1 1 d .
C44 C -0.0173(3) 0.79685(17) 0.97901(16) 0.0461(8) Uani 1 1 d .
H44 H 0.0251 0.7753 0.9478 0.055 Uiso 1 1 calc R
C45 C -0.1096(4) 0.7734(2) 1.01746(18) 0.0585(10) Uani 1 1 d .
H45 H -0.1295 0.7359 1.0122 0.070 Uiso 1 1 calc R
C46 C -0.1723(4) 0.8054(2) 1.06353(17) 0.0604(10) Uani 1 1 d .
H46 H -0.2341 0.7891 1.0893 0.072 Uiso 1 1 calc R
C47 C -0.1450(4) 0.8609(2) 1.07205(17) 0.0589(10) Uani 1 1 d .
H47 H -0.1888 0.8823 1.1031 0.071 Uiso 1 1 calc R
C48 C -0.0518(3) 0.88511(17) 1.03415(16) 0.0493(8) Uani 1 1 d .
H48 H -0.0321 0.9224 1.0400 0.059 Uiso 1 1 calc R
C49 C 0.1061(3) 0.91830(14) 0.60459(14) 0.0353(6) Uani 1 1 d .
C50 C 0.0749(3) 0.98185(15) 0.61555(14) 0.0390(7) Uani 1 1 d .
H50 H 0.1062 1.0139 0.5884 0.047 Uiso 1 1 calc R
C51 C -0.0020(3) 0.99698(17) 0.66645(15) 0.0479(8) Uani 1 1 d .
H51 H -0.0220 1.0392 0.6737 0.057 Uiso 1 1 calc R
C52 C -0.0499(3) 0.94972(18) 0.70709(15) 0.0496(8) Uani 1 1 d .
H52 H -0.1014 0.9603 0.7415 0.059 Uiso 1 1 calc R
C53 C -0.0214(3) 0.88730(17) 0.69651(15) 0.0454(8) Uani 1 1 d .
H53 H -0.0532 0.8557 0.7240 0.055 Uiso 1 1 calc R
C54 C 0.0550(3) 0.87106(15) 0.64484(14) 0.0406(7) Uani 1 1 d .
H54 H 0.0720 0.8291 0.6371 0.049 Uiso 1 1 calc R
C55 C 0.2567(3) 0.96674(13) 0.49527(13) 0.0332(6) Uani 1 1 d .
C56 C 0.2347(3) 0.98824(15) 0.43466(14) 0.0393(7) Uani 1 1 d .
H56 H 0.1934 0.9665 0.4158 0.047 Uiso 1 1 calc R
C57 C 0.2743(3) 1.04239(16) 0.40191(15) 0.0459(8) Uani 1 1 d .
H57 H 0.2609 1.0566 0.3609 0.055 Uiso 1 1 calc R
C58 C 0.3341(3) 1.07536(16) 0.43068(16) 0.0441(7) Uani 1 1 d .
H58 H 0.3583 1.1124 0.4092 0.053 Uiso 1 1 calc R
C59 C 0.3576(3) 1.05338(15) 0.49066(16) 0.0430(7) Uani 1 1 d .
H59 H 0.3983 1.0754 0.5094 0.052 Uiso 1 1 calc R
C60 C 0.3212(3) 0.99862(14) 0.52337(14) 0.0387(7) Uani 1 1 d .
H60 H 0.3394 0.9831 0.5636 0.046 Uiso 1 1 calc R
C61 C 0.3487(3) 0.83978(14) 0.56433(14) 0.0335(6) Uani 1 1 d .
C62 C 0.4511(3) 0.83041(14) 0.52099(14) 0.0364(6) Uani 1 1 d .
H62 H 0.4472 0.8540 0.4815 0.044 Uiso 1 1 calc R
C63 C 0.5586(3) 0.78552(15) 0.53755(16) 0.0426(7) Uani 1 1 d .
H63 H 0.6271 0.7791 0.5090 0.051 Uiso 1 1 calc R
C64 C 0.5648(3) 0.75033(17) 0.59597(17) 0.0497(8) Uani 1 1 d .
H64 H 0.6369 0.7198 0.6064 0.060 Uiso 1 1 calc R
C65 C 0.4651(3) 0.76019(19) 0.63876(18) 0.0577(10) Uani 1 1 d .
H65 H 0.4706 0.7367 0.6783 0.069 Uiso 1 1 calc R
C66 C 0.3561(3) 0.80482(17) 0.62376(15) 0.0474(8) Uani 1 1 d .
H66 H 0.2887 0.8113 0.6530 0.057 Uiso 1 1 calc R
C67 C 0.1327(3) 0.86240(13) 0.49380(13) 0.0335(6) Uani 1 1 d .
C68 C 0.2012(3) 0.83218(15) 0.44665(14) 0.0414(7) Uani 1 1 d .
H68 H 0.2864 0.8282 0.4401 0.050 Uiso 1 1 calc R
C69 C 0.1423(3) 0.80813(16) 0.40953(15) 0.0468(8) Uani 1 1 d .
H69 H 0.1879 0.7877 0.3782 0.056 Uiso 1 1 calc R
C70 C 0.0163(3) 0.81450(16) 0.41910(16) 0.0483(8) Uani 1 1 d .
H70 H -0.0231 0.7989 0.3937 0.058 Uiso 1 1 calc R
C71 C -0.0523(3) 0.84352(16) 0.46554(18) 0.0512(9) Uani 1 1 d .
H71 H -0.1374 0.8470 0.4717 0.061 Uiso 1 1 calc R
C72 C 0.0056(3) 0.86769(15) 0.50338(16) 0.0429(7) Uani 1 1 d .
H72 H -0.0407 0.8873 0.5350 0.051 Uiso 1 1 calc R
C73 C 0.7240(3) 0.39037(14) 0.53145(14) 0.0376(7) Uani 1 1 d .
C74 C 0.8256(3) 0.37734(16) 0.48963(15) 0.0450(8) Uani 1 1 d .
H74 H 0.8922 0.3961 0.4884 0.054 Uiso 1 1 calc R
C75 C 0.8285(4) 0.33646(16) 0.44957(15) 0.0528(9) Uani 1 1 d .
H75 H 0.8982 0.3263 0.4224 0.063 Uiso 1 1 calc R
C76 C 0.7293(4) 0.31114(17) 0.45000(16) 0.0589(10) Uani 1 1 d .
H76 H 0.7312 0.2842 0.4225 0.071 Uiso 1 1 calc R
C77 C 0.6255(4) 0.32467(17) 0.49059(17) 0.0548(9) Uani 1 1 d .
H77 H 0.5576 0.3076 0.4899 0.066 Uiso 1 1 calc R
C78 C 0.6234(3) 0.36399(15) 0.53241(15) 0.0444(8) Uani 1 1 d .
H78 H 0.5551 0.3725 0.5608 0.053 Uiso 1 1 calc R
C79 C 0.8405(3) 0.40560(14) 0.63542(14) 0.0390(7) Uani 1 1 d .
C80 C 0.9368(3) 0.35336(16) 0.62285(16) 0.0486(8) Uani 1 1 d .
H80 H 0.9382 0.3351 0.5888 0.058 Uiso 1 1 calc R
C81 C 1.0297(3) 0.32924(17) 0.66142(16) 0.0522(9) Uani 1 1 d .
H81 H 1.0940 0.2946 0.6531 0.063 Uiso 1 1 calc R
C82 C 1.0281(3) 0.35576(17) 0.71187(17) 0.0533(9) Uani 1 1 d .
H82 H 1.0916 0.3392 0.7374 0.064 Uiso 1 1 calc R
C83 C 0.9323(4) 0.40708(17) 0.72516(17) 0.0539(9) Uani 1 1 d .
H83 H 0.9316 0.4248 0.7595 0.065 Uiso 1 1 calc R
C84 C 0.8384(3) 0.43170(15) 0.68744(15) 0.0474(8) Uani 1 1 d .
H84 H 0.7735 0.4657 0.6966 0.057 Uiso 1 1 calc R
C85 C 0.7519(3) 0.51782(14) 0.53989(14) 0.0366(6) Uani 1 1 d .
C86 C 0.7992(3) 0.55823(16) 0.56608(15) 0.0444(7) Uani 1 1 d .
H86 H 0.8232 0.5449 0.6055 0.053 Uiso 1 1 calc R
C87 C 0.8106(3) 0.61839(16) 0.53322(16) 0.0492(8) Uani 1 1 d .
H87 H 0.8407 0.6457 0.5510 0.059 Uiso 1 1 calc R
C88 C 0.7777(3) 0.63759(15) 0.47497(15) 0.0449(8) Uani 1 1 d .
H88 H 0.7856 0.6780 0.4533 0.054 Uiso 1 1 calc R
C89 C 0.7332(3) 0.59815(17) 0.44806(16) 0.0495(8) Uani 1 1 d .
H89 H 0.7117 0.6116 0.4082 0.059 Uiso 1 1 calc R
C90 C 0.7200(3) 0.53770(16) 0.48040(15) 0.0470(8) Uani 1 1 d .
H90 H 0.6898 0.5108 0.4621 0.056 Uiso 1 1 calc R
C91 C 0.5760(3) 0.45839(15) 0.62764(14) 0.0390(7) Uani 1 1 d .
C92 C 0.4927(3) 0.51826(16) 0.61707(14) 0.0419(7) Uani 1 1 d .
H92 H 0.5153 0.5522 0.5888 0.050 Uiso 1 1 calc R
C93 C 0.3764(3) 0.52703(17) 0.64873(15) 0.0472(8) Uani 1 1 d .
H93 H 0.3210 0.5671 0.6418 0.057 Uiso 1 1 calc R
C94 C 0.3420(3) 0.47736(17) 0.69011(16) 0.0503(8) Uani 1 1 d .
H94 H 0.2634 0.4838 0.7111 0.060 Uiso 1 1 calc R
C95 C 0.4237(3) 0.41752(18) 0.70083(17) 0.0536(9) Uani 1 1 d .
H95 H 0.3997 0.3837 0.7287 0.064 Uiso 1 1 calc R
C96 C 0.5415(3) 0.40805(16) 0.66993(16) 0.0483(8) Uani 1 1 d .
H96 H 0.5971 0.3681 0.6776 0.058 Uiso 1 1 calc R
C97 C 0.1567(5) 0.3918(3) 0.8946(3) 0.0794(14) Uani 1 1 d D
C98 C 0.1810(7) 0.3787(4) 0.8351(3) 0.147(3) Uani 1 1 d D
H98A H 0.2210 0.4104 0.8095 0.220 Uiso 1 1 calc R
H98B H 0.1045 0.3806 0.8195 0.220 Uiso 1 1 calc R
H98C H 0.2341 0.3364 0.8354 0.220 Uiso 1 1 calc R
O25 O 0.4652(8) 0.1071(3) 0.1973(3) 0.211(3) Uani 1 1 d DU
C99 C 0.3406(8) 0.1165(5) 0.1755(5) 0.190(4) Uani 1 1 d DU
H99A H 0.2915 0.1586 0.1822 0.228 Uiso 1 1 calc R
H99B H 0.3001 0.0843 0.2008 0.228 Uiso 1 1 calc R
C100 C 0.3373(9) 0.1123(4) 0.1078(5) 0.177(4) Uani 1 1 d DU
H10A H 0.3524 0.1513 0.0821 0.265 Uiso 1 1 calc R
H10B H 0.2574 0.1071 0.1020 0.265 Uiso 1 1 calc R
H10C H 0.4000 0.0759 0.0974 0.265 Uiso 1 1 calc R
C101 C 0.4879(9) 0.1094(5) 0.2594(4) 0.187(4) Uani 1 1 d DU
H10D H 0.4403 0.0823 0.2877 0.224 Uiso 1 1 calc R
H10E H 0.4541 0.1535 0.2662 0.224 Uiso 1 1 calc R
C102 C 0.6218(9) 0.0889(4) 0.2773(4) 0.187(4) Uani 1 1 d DU
H10F H 0.6582 0.0456 0.2706 0.281 Uiso 1 1 calc R
H10G H 0.6215 0.0906 0.3197 0.281 Uiso 1 1 calc R
H10H H 0.6693 0.1178 0.2528 0.281 Uiso 1 1 calc R

loop_
_atom_site_aniso_label
_atom_site_aniso_U_11
_atom_site_aniso_U_22
_atom_site_aniso_U_33
_atom_site_aniso_U_23
_atom_site_aniso_U_13
_atom_site_aniso_U_12
Th1 0.03346(6) 0.04280(7) 0.03088(6) 0.00137(4) -0.00388(4) -0.00805(5)
Th2 0.02997(6) 0.03622(6) 0.03199(6) -0.00157(4) -0.00576(4) -0.00849(4)
P1 0.0344(4) 0.0345(4) 0.0355(4) -0.0055(3) -0.0028(3) -0.0053(3)
P2 0.0397(4) 0.0345(4) 0.0342(4) -0.0078(3) -0.0036(3) -0.0103(3)
P3 0.0319(4) 0.0291(4) 0.0343(4) -0.0048(3) -0.0043(3) -0.0059(3)
P4 0.0372(4) 0.0325(4) 0.0360(4) -0.0069(3) -0.0008(3) -0.0048(3)
O1 0.099(2) 0.0703(19) 0.0602(18) -0.0151(15) -0.0121(17) -0.0304(18)
O2 0.089(2) 0.096(2) 0.0346(14) -0.0074(14) -0.0046(14) -0.0252(19)
O3 0.0525(17) 0.080(2) 0.0717(19) 0.0110(16) -0.0202(15) -0.0257(16)
O4 0.0475(16) 0.0689(18) 0.0603(17) -0.0050(14) 0.0010(13) 0.0047(14)
O5 0.0601(18) 0.088(2) 0.0536(16) -0.0186(15) -0.0098(13) -0.0067(16)
O6 0.0666(19) 0.0547(17) 0.094(2) -0.0159(16) -0.0050(17) -0.0153(14)
O7 0.0376(13) 0.0676(18) 0.0728(18) -0.0205(15) -0.0128(13) -0.0023(12)
O8 0.0520(15) 0.0620(16) 0.0537(15) -0.0147(13) -0.0007(12) 0.0022(13)
O9 0.0620(18) 0.0631(17) 0.0597(17) 0.0055(13) -0.0156(14) 0.0004(14)
O10 0.0705(19) 0.0666(18) 0.0493(16) 0.0011(13) 0.0037(14) -0.0216(16)
O11 0.0410(14) 0.0687(18) 0.0662(17) 0.0296(14) -0.0020(12) -0.0021(13)
O12 0.0399(14) 0.0622(17) 0.0753(19) 0.0211(14) 0.0060(13) -0.0048(12)
O13 0.0594(17) 0.0498(15) 0.0635(17) -0.0114(13) 0.0017(13) 0.0054(13)
O14 0.0658(18) 0.0537(16) 0.0682(18) -0.0108(13) -0.0147(14) -0.0232(14)
O15 0.0520(16) 0.0557(16) 0.0728(19) 0.0137(13) -0.0126(14) -0.0088(13)
O16 0.0546(16) 0.0612(17) 0.0565(16) 0.0093(12) -0.0044(13) -0.0239(14)
O17 0.0576(16) 0.0774(19) 0.0416(14) -0.0014(12) -0.0115(12) -0.0177(14)
O18 0.0513(15) 0.0515(15) 0.0600(17) -0.0205(13) -0.0107(12) -0.0086(12)
O19 0.0498(14) 0.0412(13) 0.0505(14) -0.0041(10) -0.0108(11) -0.0044(11)
O20 0.0492(14) 0.0575(15) 0.0397(12) -0.0069(11) -0.0093(10) -0.0120(12)
O21 0.0439(13) 0.0455(13) 0.0499(14) -0.0134(11) 0.0020(11) -0.0154(11)
O22 0.0370(13) 0.0572(15) 0.0618(16) -0.0059(12) -0.0157(11) -0.0060(11)
O23 0.0385(13) 0.0672(17) 0.0517(15) 0.0044(12) -0.0143(11) -0.0167(12)
O24 0.0409(14) 0.0726(18) 0.0509(15) -0.0070(13) 0.0003(11) -0.0001(12)
N1 0.105(3) 0.116(4) 0.057(2) -0.027(2) -0.017(2) -0.026(3)
N2 0.0386(17) 0.0485(18) 0.071(2) 0.0057(16) 0.0092(16) -0.0065(14)
N3 0.0574(19) 0.0432(17) 0.0507(18) -0.0131(14) 0.0064(15) -0.0155(15)
N4 0.0493(19) 0.069(2) 0.065(2) -0.0105(18) -0.0080(17) 0.0057(17)
N5 0.0464(19) 0.089(3) 0.0360(16) -0.0006(16) 0.0014(14) -0.0202(18)
N6 0.053(2) 0.078(3) 0.082(3) 0.027(2) 0.0077(19) -0.0133(19)
N7 0.0345(15) 0.0388(15) 0.0571(18) -0.0038(12) 0.0001(13) -0.0093(12)
N8 0.060(2) 0.091(3) 0.057(2) 0.0215(18) -0.0109(17) -0.034(2)
N9 0.0436(17) 0.063(2) 0.059(2) -0.0224(16) 0.0067(14) -0.0193(15)
N10 0.0441(16) 0.0435(16) 0.0450(16) -0.0056(12) -0.0034(12) -0.0159(13)
N11 0.0406(15) 0.0431(15) 0.0408(15) -0.0134(12) 0.0037(12) -0.0048(12)
N12 0.0447(18) 0.078(2) 0.0503(19) 0.0030(17) -0.0048(15) -0.0089(17)
N13 0.158(6) 0.140(5) 0.124(5) -0.056(4) 0.004(4) -0.003(4)
C1 0.0334(15) 0.0403(16) 0.0361(16) -0.0081(13) -0.0017(12) -0.0065(13)
C2 0.054(2) 0.0391(18) 0.0471(19) -0.0015(14) -0.0134(16) -0.0087(15)
C3 0.055(2) 0.057(2) 0.0437(19) -0.0038(16) -0.0146(16) -0.0134(18)
C4 0.049(2) 0.067(2) 0.052(2) -0.0147(18) -0.0103(16) -0.0193(18)
C5 0.060(2) 0.060(2) 0.051(2) -0.0073(17) -0.0076(17) -0.0297(19)
C6 0.0474(19) 0.0449(18) 0.0385(17) -0.0016(14) -0.0024(14) -0.0131(15)
C7 0.0411(17) 0.0336(15) 0.0369(16) -0.0076(12) -0.0063(13) -0.0019(13)
C8 0.045(2) 0.059(2) 0.0422(19) -0.0045(16) -0.0026(15) 0.0034(17)
C9 0.054(2) 0.066(3) 0.049(2) -0.0063(18) -0.0066(18) 0.0141(19)
C10 0.068(3) 0.0419(19) 0.0437(19) -0.0067(15) -0.0165(18) 0.0050(17)
C11 0.067(2) 0.0411(18) 0.0426(19) -0.0015(14) -0.0084(17) -0.0128(17)
C12 0.048(2) 0.0427(18) 0.0461(19) -0.0087(14) -0.0065(15) -0.0073(15)
C13 0.0360(16) 0.0325(15) 0.0377(16) -0.0030(12) -0.0002(12) -0.0054(13)
C14 0.0440(18) 0.0395(17) 0.0447(18) -0.0019(14) -0.0037(14) -0.0061(14)
C15 0.0415(19) 0.0405(18) 0.061(2) -0.0025(16) 0.0016(16) 0.0005(15)
C16 0.058(2) 0.0330(17) 0.055(2) -0.0117(15) 0.0120(17) -0.0075(16)
C17 0.051(2) 0.0451(19) 0.0471(19) -0.0145(15) 0.0023(16) -0.0147(16)
C18 0.0410(18) 0.0469(19) 0.0481(19) -0.0118(15) -0.0026(15) -0.0109(15)
C19 0.0313(15) 0.0451(17) 0.0361(16) -0.0040(13) -0.0036(12) -0.0059(13)
C20 0.0411(18) 0.055(2) 0.0431(18) -0.0117(15) -0.0002(14) -0.0136(16)
C21 0.053(2) 0.062(2) 0.058(2) -0.0114(18) 0.0005(18) -0.0264(19)
C22 0.043(2) 0.074(3) 0.054(2) 0.0000(19) 0.0003(17) -0.0234(19)
C23 0.045(2) 0.068(2) 0.0374(18) -0.0067(16) 0.0019(15) -0.0100(18)
C24 0.0454(19) 0.0443(18) 0.0409(18) -0.0047(14) -0.0039(14) -0.0054(15)
C25 0.061(2) 0.0333(16) 0.0439(18) -0.0098(13) -0.0134(16) -0.0131(15)
C26 0.076(3) 0.059(2) 0.075(3) 0.016(2) -0.032(2) -0.037(2)
C27 0.141(5) 0.061(3) 0.076(3) 0.023(2) -0.052(3) -0.058(3)
C28 0.141(5) 0.035(2) 0.075(3) -0.009(2) -0.058(3) -0.004(3)
C29 0.093(4) 0.075(3) 0.058(3) -0.031(2) -0.027(3) 0.036(3)
C30 0.062(3) 0.070(3) 0.046(2) -0.0190(18) -0.0127(18) 0.011(2)
C31 0.0503(19) 0.0423(17) 0.0355(16) -0.0091(13) -0.0068(14) -0.0160(15)
C32 0.088(3) 0.085(3) 0.055(2) 0.007(2) -0.022(2) -0.053(3)
C33 0.117(4) 0.122(5) 0.079(3) 0.019(3) -0.039(3) -0.086(4)
C34 0.081(3) 0.103(4) 0.059(3) -0.004(2) -0.028(2) -0.048(3)
C35 0.066(2) 0.053(2) 0.0376(18) -0.0084(15) -0.0135(16) -0.0096(18)
C36 0.063(2) 0.0431(19) 0.0455(19) -0.0047(15) -0.0137(16) -0.0164(17)
C37 0.0386(16) 0.0352(15) 0.0337(15) -0.0071(12) -0.0010(12) -0.0090(13)
C38 0.0438(18) 0.0500(19) 0.0362(17) -0.0007(14) -0.0055(14) -0.0060(15)
C39 0.046(2) 0.058(2) 0.047(2) -0.0081(17) 0.0011(16) 0.0052(17)
C40 0.062(2) 0.049(2) 0.050(2) -0.0198(16) 0.0133(18) -0.0122(18)
C41 0.055(2) 0.067(2) 0.055(2) -0.0323(19) 0.0038(18) -0.0214(19)
C42 0.0432(19) 0.057(2) 0.0481(19) -0.0223(16) -0.0034(15) -0.0112(16)
C43 0.0383(17) 0.0422(17) 0.0392(17) -0.0074(13) -0.0019(13) -0.0095(14)
C44 0.0468(19) 0.050(2) 0.0471(19) -0.0119(15) 0.0009(15) -0.0216(16)
C45 0.058(2) 0.065(3) 0.058(2) -0.0042(19) -0.0025(19) -0.031(2)
C46 0.047(2) 0.079(3) 0.049(2) 0.0048(19) -0.0009(17) -0.020(2)
C47 0.054(2) 0.067(3) 0.043(2) -0.0033(17) 0.0078(17) -0.0034(19)
C48 0.054(2) 0.0472(19) 0.0427(19) -0.0090(15) 0.0024(16) -0.0074(16)
C49 0.0327(15) 0.0357(15) 0.0367(16) -0.0071(12) -0.0048(12) -0.0054(12)
C50 0.0415(17) 0.0372(16) 0.0364(16) -0.0069(13) -0.0051(13) -0.0046(13)
C51 0.055(2) 0.0436(18) 0.0452(19) -0.0185(15) -0.0042(16) -0.0042(16)
C52 0.053(2) 0.058(2) 0.0392(18) -0.0155(16) 0.0037(15) -0.0142(17)
C53 0.0474(19) 0.050(2) 0.0377(17) -0.0060(14) 0.0017(14) -0.0132(16)
C54 0.0394(17) 0.0388(17) 0.0426(17) -0.0085(13) -0.0041(13) -0.0061(14)
C55 0.0343(15) 0.0266(14) 0.0376(15) -0.0055(11) -0.0017(12) -0.0061(12)
C56 0.0353(16) 0.0404(17) 0.0432(17) -0.0098(13) -0.0045(13) -0.0082(13)
C57 0.0452(19) 0.0458(19) 0.0427(18) 0.0013(14) -0.0032(14) -0.0111(15)
C58 0.0398(18) 0.0367(17) 0.054(2) -0.0015(14) -0.0012(15) -0.0119(14)
C59 0.0374(17) 0.0371(17) 0.057(2) -0.0077(14) -0.0062(15) -0.0126(14)
C60 0.0394(17) 0.0383(16) 0.0397(17) -0.0048(13) -0.0070(13) -0.0112(14)
C61 0.0298(14) 0.0303(14) 0.0410(16) -0.0059(12) -0.0080(12) -0.0057(12)
C62 0.0358(16) 0.0331(15) 0.0418(17) -0.0072(12) -0.0026(13) -0.0111(13)
C63 0.0332(16) 0.0415(17) 0.056(2) -0.0153(15) -0.0037(14) -0.0087(13)
C64 0.0377(18) 0.048(2) 0.060(2) -0.0075(16) -0.0167(16) -0.0003(15)
C65 0.049(2) 0.059(2) 0.054(2) 0.0067(17) -0.0161(17) -0.0005(18)
C66 0.0392(18) 0.054(2) 0.0415(18) -0.0006(15) -0.0056(14) -0.0018(15)
C67 0.0377(16) 0.0252(14) 0.0379(16) -0.0034(11) -0.0072(12) -0.0075(12)
C68 0.0394(17) 0.0442(18) 0.0427(18) -0.0097(14) -0.0031(14) -0.0120(14)
C69 0.052(2) 0.0464(19) 0.0463(19) -0.0166(15) -0.0025(15) -0.0138(16)
C70 0.054(2) 0.0403(18) 0.058(2) -0.0177(16) -0.0132(17) -0.0128(16)
C71 0.0371(18) 0.0475(19) 0.076(3) -0.0235(18) -0.0076(17) -0.0104(15)
C72 0.0352(16) 0.0405(17) 0.056(2) -0.0188(15) -0.0021(14) -0.0080(14)
C73 0.0391(17) 0.0322(15) 0.0383(16) -0.0062(12) -0.0016(13) -0.0035(13)
C74 0.0461(19) 0.0445(18) 0.0406(18) -0.0094(14) 0.0038(14) -0.0065(15)
C75 0.072(3) 0.0403(18) 0.0378(18) -0.0102(14) 0.0046(17) -0.0008(18)
C76 0.099(3) 0.0363(18) 0.042(2) -0.0108(15) -0.001(2) -0.017(2)
C77 0.078(3) 0.043(2) 0.052(2) -0.0080(16) -0.0097(19) -0.0286(19)
C78 0.051(2) 0.0383(17) 0.0413(18) -0.0019(13) 0.0018(15) -0.0134(15)
C79 0.0407(17) 0.0340(15) 0.0388(16) -0.0044(12) -0.0003(13) -0.0061(13)
C80 0.047(2) 0.0471(19) 0.0450(19) -0.0061(15) -0.0022(15) -0.0017(16)
C81 0.046(2) 0.051(2) 0.050(2) -0.0043(16) -0.0024(16) 0.0026(16)
C82 0.051(2) 0.048(2) 0.055(2) 0.0079(16) -0.0160(17) -0.0090(17)
C83 0.071(3) 0.0426(19) 0.047(2) -0.0021(15) -0.0182(18) -0.0100(18)
C84 0.056(2) 0.0341(17) 0.0483(19) -0.0059(14) -0.0058(16) -0.0047(15)
C85 0.0354(16) 0.0329(15) 0.0396(16) -0.0067(12) -0.0023(13) -0.0052(12)
C86 0.0501(19) 0.0442(18) 0.0407(18) -0.0084(14) -0.0054(14) -0.0131(15)
C87 0.055(2) 0.0410(18) 0.055(2) -0.0130(15) -0.0003(16) -0.0157(16)
C88 0.0464(19) 0.0343(16) 0.0486(19) -0.0018(14) 0.0026(15) -0.0079(14)
C89 0.056(2) 0.0461(19) 0.0433(19) 0.0007(15) -0.0080(16) -0.0110(17)
C90 0.055(2) 0.0430(18) 0.0446(18) -0.0012(14) -0.0142(15) -0.0145(16)
C91 0.0410(17) 0.0389(16) 0.0350(16) -0.0087(13) 0.0004(13) -0.0061(14)
C92 0.0440(18) 0.0405(17) 0.0386(17) -0.0075(13) -0.0037(14) -0.0050(14)
C93 0.0421(18) 0.0477(19) 0.0457(19) -0.0106(15) -0.0038(15) 0.0020(15)
C94 0.0399(18) 0.058(2) 0.0474(19) -0.0096(16) 0.0021(15) -0.0046(16)
C95 0.052(2) 0.052(2) 0.050(2) -0.0064(16) 0.0106(17) -0.0095(17)
C96 0.047(2) 0.0402(18) 0.049(2) -0.0056(15) 0.0070(15) -0.0027(15)
C97 0.075(3) 0.072(3) 0.087(4) 0.002(3) -0.015(3) -0.018(3)
C98 0.169(7) 0.180(8) 0.071(4) -0.017(4) -0.025(4) 0.000(6)
O25 0.295(7) 0.147(5) 0.203(6) -0.052(4) -0.020(6) -0.059(5)
C99 0.140(6) 0.120(6) 0.275(9) 0.009(6) 0.004(7) -0.017(5)
C100 0.204(8) 0.081(4) 0.243(8) 0.008(5) -0.039(7) -0.049(5)
C101 0.234(8) 0.171(7) 0.128(6) -0.044(5) 0.043(6) -0.016(6)
C102 0.244(8) 0.140(6) 0.190(7) -0.016(5) -0.005(7) -0.086(6)

loop_
_atom_type_symbol
_atom_type_description
_atom_type_scat_dispersion_real
_atom_type_scat_dispersion_imag
_atom_type_scat_source
C C 0.0033 0.0016 'International Tables Vol C Tables 4.2.6.8 and 6.1.1.4'
H H 0.0000 0.0000 'International Tables Vol C Tables 4.2.6.8 and 6.1.1.4'
N N 0.0061 0.0033 'International Tables Vol C Tables 4.2.6.8 and 6.1.1.4'
O O 0.0106 0.0060 'International Tables Vol C Tables 4.2.6.8 and 6.1.1.4'
P P 0.1023 0.0942 'International Tables Vol C Tables 4.2.6.8 and 6.1.1.4'
Th Th -7.2400 8.8979 'International Tables Vol C Tables 4.2.6.8 and 6.1.1.4'

loop_
_geom_angle_atom_site_label_1
_geom_angle_atom_site_label_2
_geom_angle_atom_site_label_3
_geom_angle
O1 Th1 O10 68.24(9)
O1 Th1 O3 67.62(11)
O10 Th1 O3 69.80(10)
O1 Th1 O11 112.85(11)
O10 Th1 O11 133.76(9)
O3 Th1 O11 68.99(9)
O1 Th1 O12 113.25(10)
O10 Th1 O12 177.01(9)
O3 Th1 O12 113.11(9)
O11 Th1 O12 48.51(8)
O1 Th1 O2 49.09(10)
O10 Th1 O2 113.43(10)
O3 Th1 O2 67.94(10)
O11 Th1 O2 68.20(11)
O12 Th1 O2 68.88(10)
O1 Th1 O7 111.16(10)
O10 Th1 O7 109.06(10)
O3 Th1 O7 178.52(9)
O11 Th1 O7 112.41(9)
O12 Th1 O7 68.04(9)
O2 Th1 O7 111.99(10)
O1 Th1 O4 110.93(11)
O10 Th1 O4 67.95(9)
O3 Th1 O4 48.38(10)
O11 Th1 O4 69.36(9)
O12 Th1 O4 113.27(9)
O2 Th1 O4 112.14(10)
O7 Th1 O4 132.30(9)
O1 Th1 O8 67.76(10)
O10 Th1 O8 109.85(9)
O3 Th1 O8 131.24(10)
O11 Th1 O8 112.72(8)
O12 Th1 O8 68.94(9)
O2 Th1 O8 68.50(10)
O7 Th1 O8 48.02(9)
O4 Th1 O8 177.79(8)
O1 Th1 O5 132.35(10)
O10 Th1 O5 67.55(10)
O3 Th1 O5 111.53(10)
O11 Th1 O5 110.14(10)
O12 Th1 O5 110.19(10)
O2 Th1 O5 178.34(10)
O7 Th1 O5 68.58(9)
O4 Th1 O5 66.83(9)
O8 Th1 O5 112.59(9)
O1 Th1 O6 179.43(10)
O10 Th1 O6 111.27(10)
O3 Th1 O6 111.99(10)
O11 Th1 O6 67.24(11)
O12 Th1 O6 67.25(10)
O2 Th1 O6 131.24(11)
O7 Th1 O6 69.23(9)
O4 Th1 O6 68.55(10)
O8 Th1 O6 112.75(9)
O5 Th1 O6 47.31(10)
O1 Th1 O9 69.48(10)
O10 Th1 O9 47.60(10)
O3 Th1 O9 113.19(10)
O11 Th1 O9 177.47(9)
O12 Th1 O9 130.04(9)
O2 Th1 O9 113.61(10)
O7 Th1 O9 65.42(9)
O4 Th1 O9 110.97(9)
O8 Th1 O9 66.99(9)
O5 Th1 O9 68.05(10)
O6 Th1 O9 110.43(10)
O23 Th2 O14 66.31(9)
O23 Th2 O24 48.62(9)
O14 Th2 O24 110.11(9)
O23 Th2 O17 112.56(9)
O14 Th2 O17 131.42(9)
O24 Th2 O17 68.20(9)
O23 Th2 O13 109.91(9)
O14 Th2 O13 47.76(9)
O24 Th2 O13 157.60(10)
O17 Th2 O13 126.61(9)
O23 Th2 O18 113.05(9)
O14 Th2 O18 179.00(9)
O24 Th2 O18 69.02(9)
O17 Th2 O18 47.94(9)
O13 Th2 O18 133.15(9)
O23 Th2 O20 68.26(8)
O14 Th2 O20 69.69(8)
O24 Th2 O20 102.27(8)
O17 Th2 O20 158.33(9)
O13 Th2 O20 69.19(8)
O18 Th2 O20 110.87(8)
O23 Th2 O22 177.15(8)
O14 Th2 O22 110.85(9)
O24 Th2 O22 134.01(9)
O17 Th2 O22 69.37(9)
O13 Th2 O22 67.33(9)
O18 Th2 O22 69.79(8)
O20 Th2 O22 110.79(8)
O23 Th2 O16 69.68(9)
O14 Th2 O16 67.89(9)
O24 Th2 O16 68.28(9)
O17 Th2 O16 67.08(9)
O13 Th2 O16 100.34(9)
O18 Th2 O16 111.21(9)
O20 Th2 O16 129.02(8)
O22 Th2 O16 109.77(9)
O23 Th2 O19 69.65(8)
O14 Th2 O19 112.88(8)
O24 Th2 O19 69.04(8)
O17 Th2 O19 111.06(8)
O13 Th2 O19 113.02(8)
O18 Th2 O19 67.35(8)
O20 Th2 O19 47.83(8)
O22 Th2 O19 111.86(8)
O16 Th2 O19 133.99(9)
O23 Th2 O21 132.44(8)
O14 Th2 O21 111.02(8)
O24 Th2 O21 129.51(8)
O17 Th2 O21 103.22(8)
O13 Th2 O21 67.64(8)
O18 Th2 O21 69.97(8)
O20 Th2 O21 67.02(7)
O22 Th2 O21 47.73(8)
O16 Th2 O21 156.74(9)
O19 Th2 O21 68.82(8)
O23 Th2 O15 112.57(9)
O14 Th2 O15 68.59(9)
O24 Th2 O15 112.22(9)
O17 Th2 O15 68.19(9)
O13 Th2 O15 66.58(9)
O18 Th2 O15 111.21(9)
O20 Th2 O15 132.67(9)
O22 Th2 O15 65.92(9)
O16 Th2 O15 47.91(9)
O19 Th2 O15 177.78(8)
O21 Th2 O15 109.19(8)
C1 P1 C19 107.58(14)
C1 P1 C7 111.73(14)
C19 P1 C7 110.82(15)
C1 P1 C13 109.86(15)
C19 P1 C13 109.97(14)
C7 P1 C13 106.89(14)
C37 P2 C25 106.47(15)
C37 P2 C43 110.59(14)
C25 P2 C43 110.40(16)
C37 P2 C31 109.06(15)
C25 P2 C31 112.05(15)
C43 P2 C31 108.27(15)
C49 P3 C55 110.15(13)
C49 P3 C67 109.63(14)
C55 P3 C67 109.98(13)
C49 P3 C61 110.37(14)
C55 P3 C61 106.32(14)
C67 P3 C61 110.35(13)
C85 P4 C91 109.42(14)
C85 P4 C79 110.97(14)
C91 P4 C79 108.32(15)
C85 P4 C73 108.09(14)
C91 P4 C73 110.01(15)
C79 P4 C73 110.03(14)
N1 O1 Th1 99.2(3)
N1 O2 Th1 98.4(2)
N2 O3 Th1 97.0(2)
N2 O4 Th1 99.1(2)
N3 O5 Th1 97.2(2)
N3 O6 Th1 99.4(2)
N4 O7 Th1 99.9(2)
N4 O8 Th1 99.6(2)
N5 O9 Th1 95.3(2)
N5 O10 Th1 99.6(2)
N6 O11 Th1 99.4(2)
N6 O12 Th1 99.7(2)
N7 O13 Th2 98.7(2)
N7 O14 Th2 96.37(19)
N8 O15 Th2 97.6(2)
N8 O16 Th2 99.7(2)
N9 O17 Th2 97.0(2)
N9 O18 Th2 99.6(2)
N10 O19 Th2 98.33(18)
N10 O20 Th2 98.57(18)
N11 O21 Th2 98.48(18)
N11 O22 Th2 98.20(19)
N12 O23 Th2 98.6(2)
N12 O24 Th2 98.9(2)
O1 N1 O2 113.3(4)
O4 N2 O3 115.4(3)
O6 N3 O5 115.5(3)
O7 N4 O8 112.4(3)
O10 N5 O9 117.2(3)
O12 N6 O11 112.3(3)
O13 N7 O14 117.1(3)
O16 N8 O15 114.8(3)
O18 N9 O17 115.2(3)
O19 N10 O20 115.0(3)
O21 N11 O22 114.9(3)
O24 N12 O23 113.8(3)
C2 C1 C6 119.7(3)
C2 C1 P1 118.4(2)
C6 C1 P1 121.9(2)
C3 C2 C1 119.6(3)
C3 C2 H2 120.2
C1 C2 H2 120.2
C4 C3 C2 120.4(3)
C4 C3 H3 119.8
C2 C3 H3 119.8
C5 C4 C3 119.9(3)
C5 C4 H4 120.0
C3 C4 H4 120.0
C4 C5 C6 120.8(3)
C4 C5 H5 119.6
C6 C5 H5 119.6
C5 C6 C1 119.6(3)
C5 C6 H6 120.2
C1 C6 H6 120.2
C12 C7 C8 120.3(3)
C12 C7 P1 118.5(3)
C8 C7 P1 121.1(3)
C9 C8 C7 119.5(3)
C9 C8 H8 120.2
C7 C8 H8 120.2
C10 C9 C8 119.7(4)
C10 C9 H9 120.1
C8 C9 H9 120.1
C9 C10 C11 121.0(3)
C9 C10 H10 119.5
C11 C10 H10 119.5
C12 C11 C10 119.2(3)
C12 C11 H11 120.4
C10 C11 H11 120.4
C11 C12 C7 120.2(3)
C11 C12 H12 119.9
C7 C12 H12 119.9
C18 C13 C14 120.0(3)
C18 C13 P1 118.5(2)
C14 C13 P1 121.5(2)
C15 C14 C13 119.2(3)
C15 C14 H14 120.4
C13 C14 H14 120.4
C16 C15 C14 120.2(3)
C16 C15 H15 119.9
C14 C15 H15 119.9
C17 C16 C15 121.1(3)
C17 C16 H16 119.4
C15 C16 H16 119.4
C16 C17 C18 119.7(3)
C16 C17 H17 120.2
C18 C17 H17 120.2
C13 C18 C17 119.8(3)
C13 C18 H18 120.1
C17 C18 H18 120.1
C20 C19 C24 119.7(3)
C20 C19 P1 121.9(2)
C24 C19 P1 118.5(2)
C19 C20 C21 120.2(3)
C19 C20 H20 119.9
C21 C20 H20 119.9
C20 C21 C22 119.5(3)
C20 C21 H21 120.2
C22 C21 H21 120.2
C23 C22 C21 120.8(3)
C23 C22 H22 119.6
C21 C22 H22 119.6
C22 C23 C24 120.3(3)
C22 C23 H23 119.8
C24 C23 H23 119.8
C23 C24 C19 119.5(3)
C23 C24 H24 120.3
C19 C24 H24 120.3
C30 C25 C26 119.4(4)
C30 C25 P2 122.0(3)
C26 C25 P2 118.4(3)
C27 C26 C25 120.3(5)
C27 C26 H26 119.8
C25 C26 H26 119.8
C26 C27 C28 118.7(5)
C26 C27 H27 120.6
C28 C27 H27 120.6
C29 C28 C27 120.8(4)
C29 C28 H28 119.6
C27 C28 H28 119.6
C28 C29 C30 120.7(5)
C28 C29 H29 119.6
C30 C29 H29 119.6
C29 C30 C25 119.9(4)
C29 C30 H30 120.1
C25 C30 H30 120.1
C36 C31 C32 119.7(3)
C36 C31 P2 119.4(2)
C32 C31 P2 121.0(3)
C33 C32 C31 118.6(4)
C33 C32 H32 120.7
C31 C32 H32 120.7
C34 C33 C32 121.1(4)
C34 C33 H33 119.5
C32 C33 H33 119.5
C35 C34 C33 120.3(4)
C35 C34 H34 119.9
C33 C34 H34 119.9
C34 C35 C36 119.5(3)
C34 C35 H35 120.3
C36 C35 H35 120.3
C31 C36 C35 120.7(3)
C31 C36 H36 119.6
C35 C36 H36 119.6
C38 C37 C42 120.3(3)
C38 C37 P2 122.5(2)
C42 C37 P2 117.2(2)
C37 C38 C39 120.1(3)
C37 C38 H38 119.9
C39 C38 H38 119.9
C40 C39 C38 119.5(3)
C40 C39 H39 120.2
C38 C39 H39 120.2
C39 C40 C41 121.1(3)
C39 C40 H40 119.5
C41 C40 H40 119.5
C40 C41 C42 120.0(3)
C40 C41 H41 120.0
C42 C41 H41 120.0
C41 C42 C37 118.9(3)
C41 C42 H42 120.5
C37 C42 H42 120.5
C44 C43 C48 119.9(3)
C44 C43 P2 121.2(2)
C48 C43 P2 118.9(2)
C45 C44 C43 119.6(3)
C45 C44 H44 120.2
C43 C44 H44 120.2
C46 C45 C44 120.1(4)
C46 C45 H45 119.9
C44 C45 H45 119.9
C47 C46 C45 121.0(4)
C47 C46 H46 119.5
C45 C46 H46 119.5
C46 C47 C48 119.8(4)
C46 C47 H47 120.1
C48 C47 H47 120.1
C47 C48 C43 119.6(3)
C47 C48 H48 120.2
C43 C48 H48 120.2
C50 C49 C54 119.3(3)
C50 C49 P3 121.1(2)
C54 C49 P3 119.7(2)
C51 C50 C49 120.1(3)
C51 C50 H50 120.0
C49 C50 H50 120.0
C50 C51 C52 120.5(3)
C50 C51 H51 119.7
C52 C51 H51 119.7
C53 C52 C51 120.0(3)
C53 C52 H52 120.0
C51 C52 H52 120.0
C52 C53 C54 120.4(3)
C52 C53 H53 119.8
C54 C53 H53 119.8
C53 C54 C49 119.7(3)
C53 C54 H54 120.2
C49 C54 H54 120.2
C56 C55 C60 120.1(3)
C56 C55 P3 122.1(2)
C60 C55 P3 117.8(2)
C55 C56 C57 119.9(3)
C55 C56 H56 120.1
C57 C56 H56 120.1
C56 C57 C58 119.8(3)
C56 C57 H57 120.1
C58 C57 H57 120.1
C59 C58 C57 120.3(3)
C59 C58 H58 119.9
C57 C58 H58 119.9
C58 C59 C60 120.5(3)
C58 C59 H59 119.7
C60 C59 H59 119.7
C59 C60 C55 119.4(3)
C59 C60 H60 120.3
C55 C60 H60 120.3
C66 C61 C62 119.9(3)
C66 C61 P3 122.4(2)
C62 C61 P3 117.6(2)
C63 C62 C61 119.3(3)
C63 C62 H62 120.4
C61 C62 H62 120.4
C64 C63 C62 120.6(3)
C64 C63 H63 119.7
C62 C63 H63 119.7
C65 C64 C63 120.2(3)
C65 C64 H64 119.9
C63 C64 H64 119.9
C64 C65 C66 120.7(3)
C64 C65 H65 119.6
C66 C65 H65 119.6
C65 C66 C61 119.2(3)
C65 C66 H66 120.4
C61 C66 H66 120.4
C72 C67 C68 119.5(3)
C72 C67 P3 120.7(2)
C68 C67 P3 119.7(2)
C69 C68 C67 120.0(3)
C69 C68 H68 120.0
C67 C68 H68 120.0
C70 C69 C68 119.7(3)
C70 C69 H69 120.1
C68 C69 H69 120.1
C71 C70 C69 121.0(3)
C71 C70 H70 119.5
C69 C70 H70 119.5
C70 C71 C72 119.9(3)
C70 C71 H71 120.0
C72 C71 H71 120.0
C67 C72 C71 119.8(3)
C67 C72 H72 120.1
C71 C72 H72 120.1
C74 C73 C78 120.3(3)
C74 C73 P4 118.9(3)
C78 C73 P4 120.8(2)
C73 C74 C75 120.0(3)
C73 C74 H74 120.0
C75 C74 H74 120.0
C76 C75 C74 119.8(3)
C76 C75 H75 120.1
C74 C75 H75 120.1
C75 C76 C77 121.2(3)
C75 C76 H76 119.4
C77 C76 H76 119.4
C76 C77 C78 119.5(4)
C76 C77 H77 120.3
C78 C77 H77 120.3
C73 C78 C77 119.3(3)
C73 C78 H78 120.4
C77 C78 H78 120.4
C84 C79 C80 119.6(3)
C84 C79 P4 118.9(2)
C80 C79 P4 121.4(2)
C81 C80 C79 119.4(3)
C81 C80 H80 120.3
C79 C80 H80 120.3
C82 C81 C80 120.6(3)
C82 C81 H81 119.7
C80 C81 H81 119.7
C81 C82 C83 120.4(3)
C81 C82 H82 119.8
C83 C82 H82 119.8
C84 C83 C82 119.9(3)
C84 C83 H83 120.1
C82 C83 H83 120.1
C83 C84 C79 120.0(3)
C83 C84 H84 120.0
C79 C84 H84 120.0
C90 C85 C86 119.2(3)
C90 C85 P4 120.0(2)
C86 C85 P4 120.6(2)
C87 C86 C85 119.9(3)
C87 C86 H86 120.1
C85 C86 H86 120.1
C88 C87 C86 120.3(3)
C88 C87 H87 119.9
C86 C87 H87 119.9
C87 C88 C89 120.8(3)
C87 C88 H88 119.6
C89 C88 H88 119.6
C88 C89 C90 120.0(3)
C88 C89 H89 120.0
C90 C89 H89 120.0
C85 C90 C89 119.9(3)
C85 C90 H90 120.1
C89 C90 H90 120.1
C96 C91 C92 119.7(3)
C96 C91 P4 118.9(2)
C92 C91 P4 121.2(2)
C93 C92 C91 119.7(3)
C93 C92 H92 120.1
C91 C92 H92 120.1
C94 C93 C92 120.7(3)
C94 C93 H93 119.7
C92 C93 H93 119.7
C93 C94 C95 120.2(3)
C93 C94 H94 119.9
C95 C94 H94 119.9
C94 C95 C96 119.9(3)
C94 C95 H95 120.0
C96 C95 H95 120.0
C91 C96 C95 119.8(3)
C91 C96 H96 120.1
C95 C96 H96 120.1
N13 C97 C98 177.7(7)
C97 C98 H98A 109.5
C97 C98 H98B 109.5
H98A C98 H98B 109.5
C97 C98 H98C 109.5
H98A C98 H98C 109.5
H98B C98 H98C 109.5
C101 O25 C99 125.5(8)
O25 C99 C100 117.2(8)
O25 C99 H99A 108.0
C100 C99 H99A 108.0
O25 C99 H99B 108.0
C100 C99 H99B 108.0
H99A C99 H99B 107.2
C99 C100 H10A 109.5
C99 C100 H10B 109.5
H10A C100 H10B 109.5
C99 C100 H10C 109.5
H10A C100 H10C 109.5
H10B C100 H10C 109.5
O25 C101 C102 119.1(7)
O25 C101 H10D 107.5
C102 C101 H10D 107.5
O25 C101 H10E 107.5
C102 C101 H10E 107.5
H10D C101 H10E 107.0
C101 C102 H10F 109.5
C101 C102 H10G 109.5
H10F C102 H10G 109.5
C101 C102 H10H 109.5
H10F C102 H10H 109.5
H10G C102 H10H 109.5

loop_
_geom_bond_atom_site_label_1
_geom_bond_atom_site_label_2
_geom_bond_distance
Th1 O1 2.556(3)
Th1 O10 2.561(3)
Th1 O3 2.562(3)
Th1 O11 2.565(2)
Th1 O12 2.566(2)
Th1 O2 2.566(3)
Th1 O7 2.569(3)
Th1 O4 2.572(3)
Th1 O8 2.574(2)
Th1 O5 2.579(3)
Th1 O6 2.583(3)
Th1 O9 2.586(3)
Th2 O23 2.554(2)
Th2 O14 2.555(2)
Th2 O24 2.564(2)
Th2 O17 2.567(2)
Th2 O13 2.569(2)
Th2 O18 2.571(2)
Th2 O20 2.575(2)
Th2 O22 2.577(2)
Th2 O16 2.581(2)
Th2 O19 2.583(2)
Th2 O21 2.584(2)
Th2 O15 2.594(3)
P1 C1 1.791(3)
P1 C19 1.793(3)
P1 C7 1.794(3)
P1 C13 1.798(3)
P2 C37 1.790(3)
P2 C25 1.792(3)
P2 C43 1.794(3)
P2 C31 1.795(3)
P3 C49 1.789(3)
P3 C55 1.796(3)
P3 C67 1.804(3)
P3 C61 1.805(3)
P4 C85 1.791(3)
P4 C91 1.794(3)
P4 C79 1.797(3)
P4 C73 1.801(3)
O1 N1 1.270(5)
O2 N1 1.278(5)
O3 N2 1.288(4)
O4 N2 1.200(4)
O5 N3 1.265(4)
O6 N3 1.184(4)
O7 N4 1.258(4)
O8 N4 1.260(4)
O9 N5 1.270(4)
O10 N5 1.164(4)
O11 N6 1.275(4)
O12 N6 1.263(4)
O13 N7 1.163(4)
O14 N7 1.268(4)
O15 N8 1.272(4)
O16 N8 1.222(4)
O17 N9 1.283(4)
O18 N9 1.188(4)
O19 N10 1.237(3)
O20 N10 1.242(3)
O21 N11 1.228(3)
O22 N11 1.249(4)
O23 N12 1.270(4)
O24 N12 1.244(4)
N13 C97 1.145(7)
C1 C2 1.396(4)
C1 C6 1.397(4)
C2 C3 1.386(5)
C2 H2 0.9300
C3 C4 1.382(5)
C3 H3 0.9300
C4 C5 1.376(5)
C4 H4 0.9300
C5 C6 1.380(5)
C5 H5 0.9300
C6 H6 0.9300
C7 C12 1.391(5)
C7 C8 1.396(5)
C8 C9 1.391(5)
C8 H8 0.9300
C9 C10 1.386(6)
C9 H9 0.9300
C10 C11 1.394(5)
C10 H10 0.9300
C11 C12 1.387(5)
C11 H11 0.9300
C12 H12 0.9300
C13 C18 1.390(4)
C13 C14 1.392(4)
C14 C15 1.387(5)
C14 H14 0.9300
C15 C16 1.376(5)
C15 H15 0.9300
C16 C17 1.362(5)
C16 H16 0.9300
C17 C18 1.392(5)
C17 H17 0.9300
C18 H18 0.9300
C19 C20 1.382(4)
C19 C24 1.412(4)
C20 C21 1.388(5)
C20 H20 0.9300
C21 C22 1.390(5)
C21 H21 0.9300
C22 C23 1.372(5)
C22 H22 0.9300
C23 C24 1.382(5)
C23 H23 0.9300
C24 H24 0.9300
C25 C30 1.385(5)
C25 C26 1.393(5)
C26 C27 1.380(6)
C26 H26 0.9300
C27 C28 1.405(8)
C27 H27 0.9300
C28 C29 1.342(7)
C28 H28 0.9300
C29 C30 1.382(6)
C29 H29 0.9300
C30 H30 0.9300
C31 C36 1.381(4)
C31 C32 1.388(5)
C32 C33 1.384(6)
C32 H32 0.9300
C33 C34 1.377(6)
C33 H33 0.9300
C34 C35 1.360(5)
C34 H34 0.9300
C35 C36 1.383(5)
C35 H35 0.9300
C36 H36 0.9300
C37 C38 1.372(4)
C37 C42 1.406(4)
C38 C39 1.389(5)
C38 H38 0.9300
C39 C40 1.371(5)
C39 H39 0.9300
C40 C41 1.379(5)
C40 H40 0.9300
C41 C42 1.383(5)
C41 H41 0.9300
C42 H42 0.9300
C43 C44 1.394(4)
C43 C48 1.395(5)
C44 C45 1.381(5)
C44 H44 0.9300
C45 C46 1.376(6)
C45 H45 0.9300
C46 C47 1.372(6)
C46 H46 0.9300
C47 C48 1.390(5)
C47 H47 0.9300
C48 H48 0.9300
C49 C50 1.399(4)
C49 C54 1.401(4)
C50 C51 1.376(4)
C50 H50 0.9300
C51 C52 1.388(5)
C51 H51 0.9300
C52 C53 1.374(5)
C52 H52 0.9300
C53 C54 1.393(4)
C53 H53 0.9300
C54 H54 0.9300
C55 C56 1.382(4)
C55 C60 1.402(4)
C56 C57 1.390(4)
C56 H56 0.9300
C57 C58 1.392(5)
C57 H57 0.9300
C58 C59 1.373(5)
C58 H58 0.9300
C59 C60 1.384(4)
C59 H59 0.9300
C60 H60 0.9300
C61 C66 1.395(4)
C61 C62 1.398(4)
C62 C63 1.386(4)
C62 H62 0.9300
C63 C64 1.377(5)
C63 H63 0.9300
C64 C65 1.371(5)
C64 H64 0.9300
C65 C66 1.388(5)
C65 H65 0.9300
C66 H66 0.9300
C67 C72 1.388(4)
C67 C68 1.395(4)
C68 C69 1.384(4)
C68 H68 0.9300
C69 C70 1.374(5)
C69 H69 0.9300
C70 C71 1.370(5)
C70 H70 0.9300
C71 C72 1.391(4)
C71 H71 0.9300
C72 H72 0.9300
C73 C74 1.380(4)
C73 C78 1.383(4)
C74 C75 1.382(5)
C74 H74 0.9300
C75 C76 1.357(5)
C75 H75 0.9300
C76 C77 1.382(6)
C76 H76 0.9300
C77 C78 1.389(5)
C77 H77 0.9300
C78 H78 0.9300
C79 C84 1.397(4)
C79 C80 1.399(4)
C80 C81 1.379(5)
C80 H80 0.9300
C81 C82 1.371(5)
C81 H81 0.9300
C82 C83 1.387(5)
C82 H82 0.9300
C83 C84 1.376(5)
C83 H83 0.9300
C84 H84 0.9300
C85 C90 1.386(4)
C85 C86 1.391(4)
C86 C87 1.387(4)
C86 H86 0.9300
C87 C88 1.363(5)
C87 H87 0.9300
C88 C89 1.365(5)
C88 H88 0.9300
C89 C90 1.394(4)
C89 H89 0.9300
C90 H90 0.9300
C91 C96 1.387(4)
C91 C92 1.392(4)
C92 C93 1.381(5)
C92 H92 0.9300
C93 C94 1.367(5)
C93 H93 0.9300
C94 C95 1.383(5)
C94 H94 0.9300
C95 C96 1.389(5)
C95 H95 0.9300
C96 H96 0.9300
C97 C98 1.400(6)
C98 H98A 0.9600
C98 H98B 0.9600
C98 H98C 0.9600
O25 C101 1.467(7)
O25 C99 1.498(7)
C99 C100 1.549(8)
C99 H99A 0.9700
C99 H99B 0.9700
C100 H10A 0.9600
C100 H10B 0.9600
C100 H10C 0.9600
C101 C102 1.540(7)
C101 H10D 0.9700
C101 H10E 0.9700
C102 H10F 0.9600
C102 H10G 0.9600
C102 H10H 0.9600
